data_4510315
loop_
_publ_author_name
'Kapustin, Eugene A.'
'Minkov, Vasily S.'
'Stare, Jernej'
'Boldyreva, Elena V.'

_publ_section_title
;
 One Hydrogen Bond---Two Ways To Build a Structure. The Role of
 N--H&#x00B7;&#x00B7;&#x00B7;O Hydrogen Bonds in Crystal Structures
 ofN,N-Dimethylglycine
;
_journal_issue 4
_journal_name_full 'Crystal Growth &amp; Design'
_journal_page_first 1851
_journal_paper_doi 10.1021/cg5000183
_journal_volume 14
_journal_year 2014
_chemical_formula_moiety 'C4 H9 N O2'
_chemical_formula_sum 'C4 H9 N O2'
_chemical_formula_weight 103.12
_chemical_name_common N,N-dimethylglycine
_chemical_name_systematic
; 
 2-(Dimethylamino)acetic acid 
;
_space_group_IT_number 14
_symmetry_cell_setting monoclinic
_symmetry_space_group_name_Hall '-P 2yn'
_symmetry_space_group_name_H-M 'P 1 21/n 1'
_audit_creation_method SHELXL-97
_cell_angle_alpha 90.00
_cell_angle_beta 91.958(7)
_cell_angle_gamma 90.00
_cell_formula_units_Z 8
_cell_length_a 5.4179(4)
_cell_length_b 19.8855(12)
_cell_length_c 9.7869(8)
_cell_measurement_reflns_used 7572
_cell_measurement_temperature 250(2)
_cell_measurement_theta_max 29.28
_cell_measurement_theta_min 2.05
_cell_volume 1053.80(13)
_diffrn_ambient_temperature 250(2)
_diffrn_detector_area_resol_mean 6.67
_diffrn_measurement_device '2-circle goniometer'
_diffrn_measurement_device_type 'STOE IPDS 2'
_diffrn_measurement_method 'rotation method'
_diffrn_radiation_monochromator graphite
_diffrn_radiation_source 'fine-focus sealed tube'
_diffrn_radiation_type MoK\a
_diffrn_radiation_wavelength 0.71073
_diffrn_reflns_av_R_equivalents 0.0328
_diffrn_reflns_av_sigmaI/netI 0.0330
_diffrn_reflns_limit_h_max 7
_diffrn_reflns_limit_h_min -6
_diffrn_reflns_limit_k_max 26
_diffrn_reflns_limit_k_min -23
_diffrn_reflns_limit_l_max 13
_diffrn_reflns_limit_l_min -13
_diffrn_reflns_number 9447
_diffrn_reflns_theta_max 28.27
_diffrn_reflns_theta_min 2.05
_exptl_absorpt_coefficient_mu 0.103
_exptl_absorpt_correction_T_max 0.9696
_exptl_absorpt_correction_T_min 0.9501
_exptl_absorpt_correction_type numerical
_exptl_absorpt_process_details 'X-SHAPE, Stoe&Cie, 2003'
_exptl_crystal_colour colourless
_exptl_crystal_density_diffrn 1.300
_exptl_crystal_density_method 'not measured'
_exptl_crystal_description prism
_exptl_crystal_F_000 448
_exptl_crystal_size_max 0.50
_exptl_crystal_size_mid 0.40
_exptl_crystal_size_min 0.30
_reflns_number_gt 1828
_reflns_number_total 2617
_reflns_threshold_expression >2sigma(I)
_cod_data_source_file cg5000183_si_002.cif
_cod_data_source_block DMG-II-250K_DFT
_cod_original_sg_symbol_H-M 'P 21/n'
_cod_database_code 4510315

loop_
_symmetry_equiv_pos_as_xyz
'x, y, z'
'-x+1/2, y+1/2, -z+1/2'
'-x, -y, -z'
'x-1/2, -y-1/2, z-1/2'

loop_
_atom_site_label
_atom_site_type_symbol
_atom_site_fract_x
_atom_site_fract_y
_atom_site_fract_z
_atom_site_U_iso_or_equiv
_atom_site_adp_type
O2B O 0.44857(18) 0.35741(5) 0.40264(9) 0.0403(2) Uani
O1B O 0.19358(19) 0.37778(6) 0.57321(10) 0.0490(3) Uani
C1B C 0.3836(2) 0.35458(6) 0.52483(12) 0.0303(3) Uani
N1B N 0.4811(2) 0.31231(5) 0.76210(10) 0.0323(2) Uani
C2B C 0.5703(2) 0.31909(6) 0.62068(12) 0.0300(3) Uani
C3B C 0.6917(3) 0.30511(11) 0.86332(15) 0.0628(5) Uani
C4B C 0.3083(4) 0.25540(8) 0.77223(19) 0.0599(5) Uani
O2A O 0.2787(2) 0.41902(5) -0.10135(9) 0.0428(3) Uani
O1A O 0.2222(2) 0.34666(5) 0.07072(10) 0.0489(3) Uani
N1A N 0.18155(19) 0.44836(5) 0.26010(9) 0.0268(2) Uani
C1A C 0.2487(2) 0.40347(6) 0.02197(12) 0.0317(3) Uani
C2A C 0.2540(2) 0.46423(6) 0.11847(11) 0.0289(3) Uani
C3A C 0.2432(3) 0.50558(7) 0.35345(13) 0.0390(3) Uani
C4A C -0.0850(2) 0.43249(7) 0.26699(15) 0.0410(3) Uani
H1B H -0.61723 0.35644 0.79211 0.039 Uiso
H21B H -0.38573 0.26837 0.58343 0.036 Uiso
H22B H -0.25624 0.34799 0.62393 0.036 Uiso
H31B H -0.18106 0.34753 0.85186 0.094 Uiso
H32B H -0.21302 0.25745 0.84396 0.094 Uiso
H33B H -0.38484 0.30515 0.96576 0.094 Uiso
H41B H -0.58959 0.20876 0.75451 0.090 Uiso
H42B H 0.15890 0.26188 0.69496 0.090 Uiso
H43B H -0.76728 0.25556 0.87458 0.090 Uiso
H1A H 0.28517 0.40567 0.30215 0.032 Uiso
H21A H 0.44232 0.48528 0.12335 0.035 Uiso
H22A H 0.13050 0.50445 0.08016 0.035 Uiso
H31A H 0.12062 0.54802 0.32731 0.059 Uiso
H32A H 0.43758 0.51943 0.34184 0.059 Uiso
H33A H 0.21285 0.48866 0.45831 0.059 Uiso
H41A H -0.13200 0.39428 0.18980 0.061 Uiso
H42A H -0.18916 0.47906 0.24614 0.061 Uiso
H43A H -0.11988 0.41248 0.36900 0.061 Uiso

loop_
_atom_type_symbol
_atom_type_description
_atom_type_scat_dispersion_real
_atom_type_scat_dispersion_imag
_atom_type_scat_source
C C 0.0033 0.0016 'International Tables Vol C Tables 4.2.6.8 and 6.1.1.4'
H H 0.0000 0.0000 'International Tables Vol C Tables 4.2.6.8 and 6.1.1.4'
N N 0.0061 0.0033 'International Tables Vol C Tables 4.2.6.8 and 6.1.1.4'
O O 0.0106 0.0060 'International Tables Vol C Tables 4.2.6.8 and 6.1.1.4'
